data_7061537
loop_
_publ_author_name
'Gond, M. K.'
'Pandey, Shivendra Kumar'
'Singh, R.'
'Bharty, Manoj K.'
'Manna, Partha Pratim'
'Singh, V. K.'
'Maiti, B.'
'Prasad, L. B.'
'Butcher, R. J.'

_publ_section_title
;
 &#x000D; In vitro and In silico anticancer activities of Mn(ii), Co(ii),
 and Ni(ii) complexes: synthesis, characterization, crystal structures,
 and DFT studies
;
_journal_name_full 'New Journal of Chemistry'
_journal_paper_doi 10.1039/D2NJ00264G
_journal_year 2022
_chemical_formula_moiety 'C26 H28 Co N8 O4 S2'
_chemical_formula_sum 'C26 H28 Co N8 O4 S2'
_chemical_formula_weight 639.61
_space_group_crystal_system monoclinic
_space_group_IT_number 15
_space_group_name_Hall '-C 2yc'
_space_group_name_H-M_alt 'C 1 2/c 1'
_atom_sites_solution_hydrogens geom
_audit_creation_method SHELXL-2018/3
_audit_update_record
;
2019-08-07 deposited with the CCDC.	2022-05-19 downloaded from the CCDC.
;
_cell_angle_alpha 90
_cell_angle_beta 122.865(3)
_cell_angle_gamma 90
_cell_formula_units_Z 4
_cell_length_a 25.943(2)
_cell_length_b 8.5434(6)
_cell_length_c 15.7440(13)
_cell_measurement_reflns_used 2926
_cell_measurement_temperature 100(2)
_cell_measurement_theta_max 30.46
_cell_measurement_theta_min 2.56
_cell_volume 2931.0(4)
_computing_cell_refinement 'Bruker SAINT'
_computing_data_collection 'Bruker APEX2'
_computing_data_reduction 'Bruker SAINT'
_computing_molecular_graphics 'Bruker SHELXTL (Sheldrick 2008)'
_computing_publication_material 'Bruker SHELXTL (Sheldrick 2008)'
_computing_structure_refinement 'SHELXL-2018/3 (Sheldrick, 2015b)'
_computing_structure_solution 'SHELXT (Sheldrick 2015a)'
_diffrn_ambient_temperature 100(2)
_diffrn_measured_fraction_theta_full 0.992
_diffrn_measured_fraction_theta_max 0.984
_diffrn_measurement_device_type 'Bruker APEX-II CCD'
_diffrn_measurement_method '\f and \w scans'
_diffrn_radiation_type MoK\a
_diffrn_radiation_wavelength 0.71073
_diffrn_reflns_av_R_equivalents 0.0629
_diffrn_reflns_av_unetI/netI 0.1028
_diffrn_reflns_Laue_measured_fraction_full 0.992
_diffrn_reflns_Laue_measured_fraction_max 0.984
_diffrn_reflns_limit_h_max 17
_diffrn_reflns_limit_h_min -36
_diffrn_reflns_limit_k_max 12
_diffrn_reflns_limit_k_min -12
_diffrn_reflns_limit_l_max 22
_diffrn_reflns_limit_l_min -19
_diffrn_reflns_number 4417
_diffrn_reflns_point_group_measured_fraction_full 0.992
_diffrn_reflns_point_group_measured_fraction_max 0.984
_diffrn_reflns_theta_full 25.242
_diffrn_reflns_theta_max 30.539
_diffrn_reflns_theta_min 2.561
_exptl_absorpt_coefficient_mu 0.775
_exptl_absorpt_correction_T_max 0.7461
_exptl_absorpt_correction_T_min 0.4779
_exptl_absorpt_correction_type multi-scan
_exptl_absorpt_process_details 'Sadabs (Sheldrick, 1996)'
_exptl_crystal_colour red
_exptl_crystal_density_diffrn 1.449
_exptl_crystal_description prism
_exptl_crystal_F_000 1324
_exptl_crystal_size_max 0.21
_exptl_crystal_size_mid 0.15
_exptl_crystal_size_min 0.13
_refine_diff_density_max 1.016
_refine_diff_density_min -0.668
_refine_diff_density_rms 0.116
_refine_ls_extinction_method none
_refine_ls_goodness_of_fit_ref 1.064
_refine_ls_hydrogen_treatment mixed
_refine_ls_matrix_type full
_refine_ls_number_parameters 188
_refine_ls_number_reflns 4417
_refine_ls_number_restraints 0
_refine_ls_restrained_S_all 1.064
_refine_ls_R_factor_all 0.1307
_refine_ls_R_factor_gt 0.0625
_refine_ls_shift/su_max 0.001
_refine_ls_shift/su_mean 0.000
_refine_ls_structure_factor_coef Fsqd
_refine_ls_weighting_details 'w=1/[\s^2^(Fo^2^)+(0.0777P)^2^+2.2019P] where P=(Fo^2^+2Fc^2^)/3'
_refine_ls_weighting_scheme calc
_refine_ls_wR_factor_gt 0.1428
_refine_ls_wR_factor_ref 0.1919
_reflns_Friedel_coverage 0.000
_reflns_number_gt 2578
_reflns_number_total 4417
_reflns_threshold_expression 'I > 2\s(I)'
_cod_data_source_file d2nj00264g2.cif
_cod_data_source_block shelx
_cod_original_sg_symbol_H-M 'C 2/c'
_cod_database_code 7061537
_shelx_shelxl_version_number 2018/3
_shelx_space_group_comment
;
The symmetry employed for this shelxl refinement is uniquely defined
by the following loop, which should always be used as a source of
symmetry information in preference to the above space-group names.
They are only intended as comments.
;

loop_
_space_group_symop_operation_xyz
'x, y, z'
'-x, y, -z+1/2'
'x+1/2, y+1/2, z'
'-x+1/2, y+1/2, -z+1/2'
'-x, -y, -z'
'x, -y, z-1/2'
'-x+1/2, -y+1/2, -z'
'x+1/2, -y+1/2, z-1/2'

loop_
_atom_site_label
_atom_site_type_symbol
_atom_site_fract_x
_atom_site_fract_y
_atom_site_fract_z
_atom_site_U_iso_or_equiv
_atom_site_adp_type
_atom_site_occupancy
_atom_site_site_symmetry_order
_atom_site_calc_flag
_atom_site_refinement_flags_posn
_atom_site_refinement_flags_adp
_atom_site_refinement_flags_occupancy
_atom_site_disorder_assembly
_atom_site_disorder_group
Co Co 0.500000 0.61299(7) 0.250000 0.02204(19) Uani 1 2 d S T P . .
S1 S 0.45207(4) 0.23631(11) 0.42104(7) 0.0290(2) Uani 1 1 d . . . . .
O1 O 0.40707(11) 0.6046(3) 0.13943(18) 0.0270(6) Uani 1 1 d . . . . .
O2 O 0.28529(11) 0.3770(3) 0.11975(19) 0.0308(6) Uani 1 1 d . . . . .
N1 N 0.55473(14) 0.3936(3) 0.4641(2) 0.0285(7) Uani 1 1 d . . . . .
H1A H 0.568585 0.473264 0.446680 0.034 Uiso 1 1 calc R U . . .
N2 N 0.47059(13) 0.4458(3) 0.3127(2) 0.0271(7) Uani 1 1 d . . . . .
N3 N 0.40806(14) 0.4249(4) 0.2460(2) 0.0287(7) Uani 1 1 d . . . . .
H3B H 0.387926 0.357190 0.259571 0.034 Uiso 1 1 calc R U . . .
N4 N 0.48652(15) 0.7956(4) 0.3234(2) 0.0313(7) Uani 1 1 d . . . . .
H4B H 0.445898 0.805073 0.299519 0.060(16) Uiso 1 1 calc R . . . .
H4C H 0.507188 0.776150 0.391029 0.072(18) Uiso 1 1 calc R . . . .
C1 C 0.59923(16) 0.3210(4) 0.5554(3) 0.0254(7) Uani 1 1 d . . . . .
C2 C 0.64985(17) 0.4126(4) 0.6237(3) 0.0303(8) Uani 1 1 d . . . . .
H2A H 0.651716 0.519374 0.608603 0.036 Uiso 1 1 calc R U . . .
C3 C 0.69715(18) 0.3481(5) 0.7130(3) 0.0341(9) Uani 1 1 d . . . . .
H3A H 0.731428 0.410950 0.758740 0.041 Uiso 1 1 calc R U . . .
C4 C 0.69508(18) 0.1937(5) 0.7363(3) 0.0351(9) Uani 1 1 d . . . . .
H4A H 0.727521 0.150259 0.798004 0.042 Uiso 1 1 calc R U . . .
C5 C 0.64537(18) 0.1030(4) 0.6690(3) 0.0322(9) Uani 1 1 d . . . . .
H5A H 0.643709 -0.003325 0.685007 0.039 Uiso 1 1 calc R U . . .
C6 C 0.59746(17) 0.1650(4) 0.5779(3) 0.0291(8) Uani 1 1 d . . . . .
H6A H 0.563886 0.100746 0.531585 0.035 Uiso 1 1 calc R U . . .
C7 C 0.49350(16) 0.3621(4) 0.3974(3) 0.0256(7) Uani 1 1 d . . . . .
C8 C 0.37900(16) 0.5079(4) 0.1618(3) 0.0269(8) Uani 1 1 d . . . . .
C9 C 0.31347(17) 0.4857(4) 0.0946(3) 0.0283(8) Uani 1 1 d . . . . .
C10 C 0.27195(17) 0.5592(5) 0.0076(3) 0.0331(9) Uani 1 1 d . . . . .
H10A H 0.279912 0.639125 -0.025743 0.040 Uiso 1 1 calc R U . . .
C11 C 0.21403(17) 0.4928(5) -0.0238(3) 0.0384(10) Uani 1 1 d . . . . .
H11A H 0.175487 0.519704 -0.082392 0.046 Uiso 1 1 calc R U . . .
C12 C 0.22451(17) 0.3847(5) 0.0455(3) 0.0366(9) Uani 1 1 d . . . . .
H12A H 0.193593 0.321659 0.043148 0.044 Uiso 1 1 calc R U . . .
C13 C 0.5094(2) 0.9417(5) 0.3046(3) 0.0402(10) Uani 1 1 d . . . . .
H13A H 0.554674 0.947079 0.349769 0.048 Uiso 1 1 calc R U . . .
H13B H 0.491738 1.033759 0.318105 0.048 Uiso 1 1 calc R U . . .

loop_
_atom_site_aniso_label
_atom_site_aniso_U_11
_atom_site_aniso_U_22
_atom_site_aniso_U_33
_atom_site_aniso_U_23
_atom_site_aniso_U_13
_atom_site_aniso_U_12
Co 0.0165(3) 0.0262(3) 0.0181(3) 0.000 0.0060(3) 0.000
S1 0.0222(5) 0.0325(5) 0.0262(5) 0.0038(4) 0.0093(4) -0.0001(4)
O1 0.0190(13) 0.0338(13) 0.0231(12) 0.0036(11) 0.0080(10) -0.0012(10)
O2 0.0210(13) 0.0408(15) 0.0269(13) -0.0006(11) 0.0106(11) -0.0058(11)
N1 0.0199(15) 0.0311(16) 0.0249(15) 0.0040(13) 0.0059(12) -0.0017(12)
N2 0.0177(15) 0.0337(16) 0.0227(14) 0.0005(13) 0.0063(12) -0.0011(12)
N3 0.0203(16) 0.0342(16) 0.0246(15) 0.0024(13) 0.0077(12) -0.0022(12)
N4 0.0279(18) 0.0360(17) 0.0273(16) 0.0013(14) 0.0133(14) 0.0012(13)
C1 0.0187(17) 0.0300(18) 0.0248(17) 0.0012(15) 0.0099(14) 0.0025(14)
C2 0.024(2) 0.0285(18) 0.0294(18) -0.0024(16) 0.0088(15) -0.0016(14)
C3 0.028(2) 0.040(2) 0.0248(18) -0.0066(17) 0.0085(16) -0.0023(16)
C4 0.029(2) 0.043(2) 0.0246(18) 0.0020(17) 0.0090(16) 0.0052(17)
C5 0.026(2) 0.035(2) 0.0322(19) 0.0098(17) 0.0134(16) 0.0037(15)
C6 0.0226(19) 0.0331(19) 0.0277(18) -0.0014(16) 0.0110(15) -0.0003(15)
C7 0.0224(18) 0.0262(17) 0.0242(16) -0.0035(14) 0.0100(14) -0.0004(14)
C8 0.0215(18) 0.0310(18) 0.0236(16) -0.0012(15) 0.0092(14) 0.0016(14)
C9 0.0244(18) 0.0322(19) 0.0261(17) -0.0014(16) 0.0122(15) -0.0048(15)
C10 0.0204(19) 0.043(2) 0.0270(18) 0.0011(17) 0.0074(15) -0.0009(16)
C11 0.0183(19) 0.056(3) 0.032(2) 0.000(2) 0.0078(15) 0.0033(17)
C12 0.0180(18) 0.052(2) 0.035(2) -0.0070(19) 0.0114(16) -0.0075(17)
C13 0.052(3) 0.032(2) 0.038(2) -0.0039(18) 0.026(2) -0.0019(19)

loop_
_atom_type_symbol
_atom_type_description
_atom_type_scat_dispersion_real
_atom_type_scat_dispersion_imag
_atom_type_scat_source
C C 0.0033 0.0016 'International Tables Vol C Tables 4.2.6.8 and 6.1.1.4'
H H 0.0000 0.0000 'International Tables Vol C Tables 4.2.6.8 and 6.1.1.4'
Co Co 0.3494 0.9721 'International Tables Vol C Tables 4.2.6.8 and 6.1.1.4'
N N 0.0061 0.0033 'International Tables Vol C Tables 4.2.6.8 and 6.1.1.4'
O O 0.0106 0.0060 'International Tables Vol C Tables 4.2.6.8 and 6.1.1.4'
S S 0.1246 0.1234 'International Tables Vol C Tables 4.2.6.8 and 6.1.1.4'

loop_
_geom_angle_atom_site_label_1
_geom_angle_atom_site_label_2
_geom_angle_atom_site_label_3
_geom_angle
_geom_angle_site_symmetry_1
_geom_angle_site_symmetry_3
_geom_angle_publ_flag
O1 Co O1 176.05(14) . 2_655 ?
O1 Co N4 91.31(12) . . ?
O1 Co N4 91.65(11) 2_655 . ?
O1 Co N4 91.65(11) . 2_655 ?
O1 Co N4 91.31(12) 2_655 2_655 ?
N4 Co N4 82.90(18) . 2_655 ?
O1 Co N2 79.50(10) . . ?
O1 Co N2 97.78(10) 2_655 . ?
N4 Co N2 92.01(12) . . ?
N4 Co N2 169.72(12) 2_655 . ?
O1 Co N2 97.78(10) . 2_655 ?
O1 Co N2 79.49(10) 2_655 2_655 ?
N4 Co N2 169.72(12) . 2_655 ?
N4 Co N2 92.01(12) 2_655 2_655 ?
N2 Co N2 94.35(17) . 2_655 ?
C8 O1 Co 111.7(2) . . ?
C12 O2 C9 105.7(3) . . ?
C7 N1 C1 131.4(3) . . ?
C7 N1 H1A 114.3 . . ?
C1 N1 H1A 114.3 . . ?
C7 N2 N3 113.1(3) . . ?
C7 N2 Co 139.0(2) . . ?
N3 N2 Co 107.8(2) . . ?
C8 N3 N2 119.2(3) . . ?
C8 N3 H3B 120.4 . . ?
N2 N3 H3B 120.4 . . ?
C13 N4 Co 108.3(2) . . ?
C13 N4 H4B 110.0 . . ?
Co N4 H4B 110.0 . . ?
C13 N4 H4C 110.0 . . ?
Co N4 H4C 110.0 . . ?
H4B N4 H4C 108.4 . . ?
C6 C1 C2 119.3(3) . . ?
C6 C1 N1 124.2(3) . . ?
C2 C1 N1 116.4(3) . . ?
C3 C2 C1 120.2(3) . . ?
C3 C2 H2A 119.9 . . ?
C1 C2 H2A 119.9 . . ?
C4 C3 C2 120.7(4) . . ?
C4 C3 H3A 119.6 . . ?
C2 C3 H3A 119.6 . . ?
C3 C4 C5 119.2(3) . . ?
C3 C4 H4A 120.4 . . ?
C5 C4 H4A 120.4 . . ?
C4 C5 C6 121.1(4) . . ?
C4 C5 H5A 119.5 . . ?
C6 C5 H5A 119.5 . . ?
C1 C6 C5 119.5(3) . . ?
C1 C6 H6A 120.2 . . ?
C5 C6 H6A 120.2 . . ?
N2 C7 N1 111.2(3) . . ?
N2 C7 S1 124.5(3) . . ?
N1 C7 S1 124.3(3) . . ?
O1 C8 N3 121.8(3) . . ?
O1 C8 C9 120.3(3) . . ?
N3 C8 C9 117.9(3) . . ?
C10 C9 O2 110.6(3) . . ?
C10 C9 C8 130.8(4) . . ?
O2 C9 C8 118.5(3) . . ?
C9 C10 C11 106.2(4) . . ?
C9 C10 H10A 126.9 . . ?
C11 C10 H10A 126.9 . . ?
C12 C11 C10 106.4(3) . . ?
C12 C11 H11A 126.8 . . ?
C10 C11 H11A 126.8 . . ?
C11 C12 O2 111.2(4) . . ?
C11 C12 H12A 124.4 . . ?
O2 C12 H12A 124.4 . . ?
N4 C13 C13 108.1(3) . 2_655 ?
N4 C13 H13A 110.1 . . ?
C13 C13 H13A 110.1 2_655 . ?
N4 C13 H13B 110.1 . . ?
C13 C13 H13B 110.1 2_655 . ?
H13A C13 H13B 108.4 . . ?

loop_
_geom_bond_atom_site_label_1
_geom_bond_atom_site_label_2
_geom_bond_distance
_geom_bond_site_symmetry_2
_geom_bond_publ_flag
Co O1 2.072(2) . ?
Co O1 2.072(2) 2_655 ?
Co N4 2.081(3) . ?
Co N4 2.081(3) 2_655 ?
Co N2 2.101(3) . ?
Co N2 2.101(3) 2_655 ?
S1 C7 1.698(4) . ?
O1 C8 1.271(4) . ?
O2 C12 1.363(4) . ?
O2 C9 1.367(4) . ?
N1 C7 1.374(4) . ?
N1 C1 1.408(4) . ?
N1 H1A 0.8800 . ?
N2 C7 1.335(4) . ?
N2 N3 1.385(4) . ?
N3 C8 1.321(4) . ?
N3 H3B 0.8800 . ?
N4 C13 1.480(5) . ?
N4 H4B 0.9100 . ?
N4 H4C 0.9100 . ?
C1 C6 1.386(5) . ?
C1 C2 1.400(5) . ?
C2 C3 1.384(5) . ?
C2 H2A 0.9500 . ?
C3 C4 1.378(6) . ?
C3 H3A 0.9500 . ?
C4 C5 1.379(5) . ?
C4 H4A 0.9500 . ?
C5 C6 1.396(5) . ?
C5 H5A 0.9500 . ?
C6 H6A 0.9500 . ?
C8 C9 1.447(5) . ?
C9 C10 1.352(5) . ?
C10 C11 1.420(5) . ?
C10 H10A 0.9500 . ?
C11 C12 1.340(6) . ?
C11 H11A 0.9500 . ?
C12 H12A 0.9500 . ?
C13 C13 1.510(8) 2_655 ?
C13 H13A 0.9900 . ?
C13 H13B 0.9900 . ?

loop_
_geom_hbond_atom_site_label_D
_geom_hbond_atom_site_label_H
_geom_hbond_atom_site_label_A
_geom_hbond_distance_DH
_geom_hbond_distance_HA
_geom_hbond_distance_DA
_geom_hbond_angle_DHA
_geom_hbond_site_symmetry_A
_geom_hbond_publ_flag
N1 H1A O1 0.88 2.10 2.940(4) 158.4 2_655 yes
N3 H3B S1 0.88 2.39 2.842(3) 112.3 . yes
N4 H4C S1 0.91 2.55 3.441(3) 167.3 5_666 yes
C6 H6A S1 0.95 2.70 3.254(4) 117.6 . yes
C13 H13B S1 0.99 2.91 3.856(4) 159.4 1_565 yes

loop_
_geom_torsion_atom_site_label_1
_geom_torsion_atom_site_label_2
_geom_torsion_atom_site_label_3
_geom_torsion_atom_site_label_4
_geom_torsion
_geom_torsion_site_symmetry_1
_geom_torsion_site_symmetry_2
_geom_torsion_site_symmetry_3
_geom_torsion_site_symmetry_4
_geom_torsion_publ_flag
C7 N2 N3 C8 176.1(3) . . . . ?
Co N2 N3 C8 -1.1(4) . . . . ?
C7 N1 C1 C6 27.7(6) . . . . ?
C7 N1 C1 C2 -156.4(4) . . . . ?
C6 C1 C2 C3 -0.7(6) . . . . ?
N1 C1 C2 C3 -176.8(4) . . . . ?
C1 C2 C3 C4 -0.3(6) . . . . ?
C2 C3 C4 C5 0.5(6) . . . . ?
C3 C4 C5 C6 0.3(6) . . . . ?
C2 C1 C6 C5 1.5(6) . . . . ?
N1 C1 C6 C5 177.3(4) . . . . ?
C4 C5 C6 C1 -1.3(6) . . . . ?
N3 N2 C7 N1 -176.2(3) . . . . ?
Co N2 C7 N1 -0.1(5) . . . . ?
N3 N2 C7 S1 2.4(5) . . . . ?
Co N2 C7 S1 178.4(2) . . . . ?
C1 N1 C7 N2 -170.8(3) . . . . ?
C1 N1 C7 S1 10.7(6) . . . . ?
Co O1 C8 N3 -0.6(4) . . . . ?
Co O1 C8 C9 179.5(3) . . . . ?
N2 N3 C8 O1 1.2(5) . . . . ?
N2 N3 C8 C9 -178.8(3) . . . . ?
C12 O2 C9 C10 0.0(4) . . . . ?
C12 O2 C9 C8 178.3(3) . . . . ?
O1 C8 C9 C10 -4.2(6) . . . . ?
N3 C8 C9 C10 175.9(4) . . . . ?
O1 C8 C9 O2 177.9(3) . . . . ?
N3 C8 C9 O2 -2.0(5) . . . . ?
O2 C9 C10 C11 0.1(5) . . . . ?
C8 C9 C10 C11 -177.9(4) . . . . ?
C9 C10 C11 C12 -0.1(5) . . . . ?
C10 C11 C12 O2 0.1(5) . . . . ?
C9 O2 C12 C11 -0.1(4) . . . . ?
Co N4 C13 C13 40.9(5) . . . 2_655 ?
